data_4335085
loop_
_publ_author_name
'Sandy L. Nguyen'
'Christos D. Malliakas'
'Melanie C. Francisco'
'Mercouri G. Kanatzidis'

_publ_contact_author_address
;
Northwestern University
Department of Chemistry
2145 Sheridan Rd.
Evanston, IL 60208
;
_publ_contact_author_email m-kanatzidis@northwestern.edu
_publ_contact_author_name 'Mercouri G. Kanatzidis'
_publ_section_title
;
 Lattice-Matched Transition Metal Disulfide Intergrowths: The Metallic
 Conductors Ag2Te(MS2)3 (M = V, Nb)
;
_journal_name_full 'Inorganic Chemistry'
_journal_page_first 6520
_journal_page_last 6532
_journal_paper_doi 10.1021/ic400483d
_journal_volume 52
_journal_year 2013
_chemical_formula_sum 'Ag2 Nb3 S6 Te'
_chemical_formula_weight 814.43
_space_group_IT_number 189
_symmetry_cell_setting hexagonal
_symmetry_space_group_name_Hall 'P -6 -2'
_symmetry_space_group_name_H-M 'P -6 2 m'
_atom_sites_solution_primary direct
_atom_sites_solution_secondary difmap
_audit_creation_method SHELXL-97
_audit_update_record
;
2013-01-01 # Formatted by publCIF
;
_cell_angle_alpha 90.00
_cell_angle_beta 90.00
_cell_angle_gamma 120.00
_cell_formula_units_Z 1
_cell_length_a 5.7195(8)
_cell_length_b 5.7195(8)
_cell_length_c 8.2230(16)
_cell_measurement_reflns_used 12895
_cell_measurement_temperature 100(2)
_cell_measurement_theta_max 34.6
_cell_measurement_theta_min 3.5
_cell_volume 232.96(6)
_computing_structure_refinement 'SHELXL-97 (Sheldrick, 1997)'
_computing_structure_solution 'SHELXS-97 (Sheldrick, 1990)'
_diffrn_ambient_temperature 100(2)
_diffrn_measured_fraction_theta_full 0.972
_diffrn_measured_fraction_theta_max 0.972
_diffrn_measurement_device_type 'Stoe IPDS II'
_diffrn_measurement_method '\W scan'
_diffrn_radiation_monochromator graphite
_diffrn_radiation_source 'fine-focus sealed tube'
_diffrn_radiation_type MoK\a
_diffrn_radiation_wavelength 0.71073
_diffrn_reflns_av_R_equivalents 0.0911
_diffrn_reflns_av_sigmaI/netI 0.0235
_diffrn_reflns_limit_h_max 9
_diffrn_reflns_limit_h_min -9
_diffrn_reflns_limit_k_max 9
_diffrn_reflns_limit_k_min -9
_diffrn_reflns_limit_l_max 13
_diffrn_reflns_limit_l_min -13
_diffrn_reflns_number 4292
_diffrn_reflns_theta_full 34.54
_diffrn_reflns_theta_max 34.54
_diffrn_reflns_theta_min 4.11
_exptl_absorpt_coefficient_mu 12.046
_exptl_absorpt_correction_T_max 0.8065
_exptl_absorpt_correction_T_min 0.1550
_exptl_absorpt_correction_type numerical
_exptl_absorpt_process_details X-Shape2
_exptl_crystal_colour silver
_exptl_crystal_density_diffrn 5.805
_exptl_crystal_description platelet
_exptl_crystal_F_000 365
_exptl_crystal_size_max 0.1615
_exptl_crystal_size_mid 0.1009
_exptl_crystal_size_min 0.0271
_refine_diff_density_max 1.471
_refine_diff_density_min -1.842
_refine_diff_density_rms 0.329
_refine_ls_abs_structure_details 'Flack H D (1983), Acta Cryst. A39, 876-881'
_refine_ls_abs_structure_Flack 0.31(10)
_refine_ls_extinction_coef 0.050(14)
_refine_ls_extinction_expression Fc^*^=kFc[1+0.001xFc^2^\l^3^/sin(2\q)]^-1/4^
_refine_ls_extinction_method SHELXL
_refine_ls_goodness_of_fit_ref 1.205
_refine_ls_matrix_type full
_refine_ls_number_parameters 20
_refine_ls_number_reflns 392
_refine_ls_number_restraints 0
_refine_ls_restrained_S_all 1.205
_refine_ls_R_factor_all 0.0323
_refine_ls_R_factor_gt 0.0316
_refine_ls_shift/su_max 0.000
_refine_ls_shift/su_mean 0.000
_refine_ls_structure_factor_coef Fsqd
_refine_ls_weighting_details 'calc w=1/[\s^2^(Fo^2^)+(0.0579P)^2^+0.0000P] where P=(Fo^2^+2Fc^2^)/3'
_refine_ls_weighting_scheme calc
_refine_ls_wR_factor_gt 0.0868
_refine_ls_wR_factor_ref 0.0876
_reflns_number_gt 388
_reflns_number_total 392
_reflns_threshold_expression >2sigma(I)
_cod_data_source_file ic400483d_si_001_3.cif
_cod_data_source_block Ag2Te(NbS2)3_hexagonal
_cod_original_sg_symbol_Hall P-6-2
_cod_database_code 4335085

loop_
_symmetry_equiv_pos_as_xyz
'x, y, z'
'-y, x-y, z'
'-x+y, -x, z'
'x, y, -z'
'-y, x-y, -z'
'-x+y, -x, -z'
'y, x, -z'
'x-y, -y, -z'
'-x, -x+y, -z'
'y, x, z'
'x-y, -y, z'
'-x, -x+y, z'

loop_
_atom_site_label
_atom_site_type_symbol
_atom_site_fract_x
_atom_site_fract_y
_atom_site_fract_z
_atom_site_U_iso_or_equiv
_atom_site_adp_type
_atom_site_occupancy
_atom_site_symmetry_multiplicity
_atom_site_calc_flag
_atom_site_refinement_flags
Te Te 0.0000 0.0000 0.0000 0.0055(2) Uani 1 12 d S
Ag Ag 0.660(3) 0.278(2) 0.0000 0.0280(13) Uani 0.33 2 d SP
Nb Nb 0.33896(10) 0.0000 0.5000 0.0033(2) Uani 1 4 d S
S1 S 0.6667 0.3333 0.3070(2) 0.0034(3) Uani 1 3 d S
S2 S 0.0000 0.0000 0.3160(2) 0.0034(4) Uani 1 6 d S

loop_
_atom_site_aniso_label
_atom_site_aniso_U_11
_atom_site_aniso_U_22
_atom_site_aniso_U_33
_atom_site_aniso_U_23
_atom_site_aniso_U_13
_atom_site_aniso_U_12
Te 0.0061(3) 0.0061(3) 0.0041(3) 0.000 0.000 0.00307(15)
Ag 0.053(3) 0.046(3) 0.0089(5) 0.000 0.000 0.043(3)
Nb 0.0028(3) 0.0026(3) 0.0044(3) 0.000 0.000 0.00128(15)
S1 0.0037(5) 0.0037(5) 0.0029(6) 0.000 0.000 0.0018(2)
S2 0.0034(5) 0.0034(5) 0.0034(7) 0.000 0.000 0.0017(2)

loop_
_atom_type_symbol
_atom_type_description
_atom_type_scat_dispersion_real
_atom_type_scat_dispersion_imag
_atom_type_scat_source
S S 0.1246 0.1234 'International Tables Vol C Tables 4.2.6.8 and 6.1.1.4'
Nb Nb -2.0727 0.6215 'International Tables Vol C Tables 4.2.6.8 and 6.1.1.4'
Ag Ag -0.8971 1.1015 'International Tables Vol C Tables 4.2.6.8 and 6.1.1.4'
Te Te -0.5308 1.6751 'International Tables Vol C Tables 4.2.6.8 and 6.1.1.4'

loop_
_geom_angle_atom_site_label_1
_geom_angle_atom_site_label_2
_geom_angle_atom_site_label_3
_geom_angle
_geom_angle_site_symmetry_1
_geom_angle_site_symmetry_3
S2 Te S2 180.0 . 4
S2 Te Ag 90.0 . 9_665
S2 Te Ag 90.0 4 9_665
S2 Te Ag 90.0 . 3_665
S2 Te Ag 90.0 4 3_665
Ag Te Ag 53.3(5) 9_665 3_665
S2 Te Ag 90.0 . 8_455
S2 Te Ag 90.0 4 8_455
Ag Te Ag 120.000(1) 9_665 8_455
Ag Te Ag 173.3(5) 3_665 8_455
S2 Te Ag 90.0 . 2_545
S2 Te Ag 90.0 4 2_545
Ag Te Ag 173.3(5) 9_665 2_545
Ag Te Ag 120.000(1) 3_665 2_545
Ag Te Ag 66.7(5) 8_455 2_545
S2 Te Ag 90.0 . 1_455
S2 Te Ag 90.0 4 1_455
Ag Te Ag 66.7(5) 9_665 1_455
Ag Te Ag 120.0 3_665 1_455
Ag Te Ag 53.3(5) 8_455 1_455
Ag Te Ag 120.000(1) 2_545 1_455
S2 Te Ag 90.0 . 7_545
S2 Te Ag 90.0 4 7_545
Ag Te Ag 120.0 9_665 7_545
Ag Te Ag 66.7(5) 3_665 7_545
Ag Te Ag 120.0 8_455 7_545
Ag Te Ag 53.3(5) 2_545 7_545
Ag Te Ag 173.3(5) 1_455 7_545
S2 Te Ag 90.0 . 3
S2 Te Ag 90.0 4 3
Ag Te Ag 178.13(17) 9_665 3
Ag Te Ag 128.6(3) 3_665 3
Ag Te Ag 58.13(17) 8_455 3
Ag Te Ag 8.6(3) 2_545 3
Ag Te Ag 111.4(3) 1_455 3
Ag Te Ag 61.87(17) 7_545 3
S2 Te Ag 90.0 . 9
S2 Te Ag 90.0 4 9
Ag Te Ag 128.6(3) 9_665 9
Ag Te Ag 178.13(17) 3_665 9
Ag Te Ag 8.6(3) 8_455 9
Ag Te Ag 58.13(17) 2_545 9
Ag Te Ag 61.87(17) 1_455 9
Ag Te Ag 111.4(3) 7_545 9
Ag Te Ag 49.54(18) 3 9
S2 Te Ag 90.0 . 7
S2 Te Ag 90.0 4 7
Ag Te Ag 8.6(3) 9_665 7
Ag Te Ag 61.87(17) 3_665 7
Ag Te Ag 111.4(3) 8_455 7
Ag Te Ag 178.13(17) 2_545 7
Ag Te Ag 58.13(17) 1_455 7
Ag Te Ag 128.6(3) 7_545 7
Ag Te Ag 169.54(18) 3 7
Ag Te Ag 120.000(1) 9 7
S2 Te Ag 90.0 . 2
S2 Te Ag 90.0 4 2
Ag Te Ag 58.13(17) 9_665 2
Ag Te Ag 111.4(3) 3_665 2
Ag Te Ag 61.87(17) 8_455 2
Ag Te Ag 128.6(3) 2_545 2
Ag Te Ag 8.6(3) 1_455 2
Ag Te Ag 178.13(17) 7_545 2
Ag Te Ag 120.0 3 2
Ag Te Ag 70.46(18) 9 2
Ag Te Ag 49.54(18) 7 2
Ag Ag Ag 60.001(1) 2_655 3_665
Ag Ag S1 84.11(10) 2_655 .
Ag Ag S1 84.11(10) 3_665 .
Ag Ag S1 84.11(10) 2_655 4
Ag Ag S1 84.11(10) 3_665 4
S1 Ag S1 166.4(2) . 4
Ag Ag Ag 173(2) 2_655 8
Ag Ag Ag 127(2) 3_665 8
S1 Ag Ag 96.2(2) . 8
S1 Ag Ag 96.2(2) 4 8
Ag Ag Te 110(3) 2_655 1_655
Ag Ag Te 170(3) 3_665 1_655
S1 Ag Te 95.21(14) . 1_655
S1 Ag Te 95.21(14) 4 1_655
Ag Ag Te 63.4(2) 8 1_655
Ag Ag Ag 46(2) 2_655 7_655
Ag Ag Ag 106(2) 3_665 7_655
S1 Ag Ag 88.3(3) . 7_655
S1 Ag Ag 88.3(3) 4 7_655
Ag Ag Ag 127.79(16) 8 7_655
Te Ag Ag 64.4(4) 1_655 7_655
Ag Ag Ag 179(3) 2_655 7_545
Ag Ag Ag 119(3) 3_665 7_545
S1 Ag Ag 95.8(3) . 7_545
S1 Ag Ag 95.8(3) 4 7_545
Ag Ag Ag 7.79(16) 8 7_545
Te Ag Ag 71.15(15) 1_655 7_545
Ag Ag Ag 135.6(3) 7_655 7_545
Ag Ag Ag 66(2) 2_655 9_665
Ag Ag Ag 6(2) 3_665 9_665
S1 Ag Ag 84.47(8) . 9_665
S1 Ag Ag 84.47(8) 4 9_665
Ag Ag Ag 121.1(4) 8 9_665
Te Ag Ag 175.6(7) 1_655 9_665
Ag Ag Ag 111.2(3) 7_655 9_665
Ag Ag Ag 113.3(6) 7_545 9_665
Ag Ag Ag 172(3) 2_655 9_655
Ag Ag Ag 128(3) 3_665 9_655
S1 Ag Ag 96.3(2) . 9_655
S1 Ag Ag 96.3(2) 4 9_655
Ag Ag Ag 1.1(4) 8 9_655
Te Ag Ag 62.30(17) 1_655 9_655
Ag Ag Ag 126.7(6) 7_655 9_655
Ag Ag Ag 8.8(3) 7_545 9_655
Ag Ag Ag 122.1(8) 9_665 9_655
Ag Ag Te 121(2) 2_655 .
Ag Ag Te 61(2) 3_665 .
S1 Ag Te 90.2(3) . .
S1 Ag Te 90.2(3) 4 .
Ag Ag Te 65.23(9) 8 .
Te Ag Te 128.6(3) 1_655 .
Ag Ag Te 166.98(14) 7_655 .
Ag Ag Te 57.4(2) 7_545 .
Ag Ag Te 55.8(3) 9_665 .
Ag Ag Te 66.3(5) 9_655 .
Ag Ag Ag 53(2) 2_655 9_765
Ag Ag Ag 113(2) 3_665 9_765
S1 Ag Ag 89.2(3) . 9_765
S1 Ag Ag 89.2(3) 4 9_765
Ag Ag Ag 120.000(1) 8 9_765
Te Ag Ag 56.6(2) 1_655 9_765
Ag Ag Ag 7.79(16) 7_655 9_765
Ag Ag Ag 127.79(16) 7_545 9_765
Ag Ag Ag 118.9(4) 9_665 9_765
Ag Ag Ag 118.9(4) 9_655 9_765
Te Ag Ag 174.77(9) . 9_765
S2 Nb S2 75.94(8) 4_556 .
S2 Nb S1 84.18(4) 4_556 4_556
S2 Nb S1 133.61(2) . 4_556
S2 Nb S1 133.61(2) 4_556 .
S2 Nb S1 84.18(4) . .
S1 Nb S1 80.03(6) 4_556 .
S2 Nb S1 133.61(3) 4_556 10_545
S2 Nb S1 84.18(4) . 10_545
S1 Nb S1 136.18(3) 4_556 10_545
S1 Nb S1 83.96(5) . 10_545
S2 Nb S1 84.18(4) 4_556 7_546
S2 Nb S1 133.61(3) . 7_546
S1 Nb S1 83.96(5) 4_556 7_546
S1 Nb S1 136.18(3) . 7_546
S1 Nb S1 80.03(6) 10_545 7_546
S2 Nb Nb 89.334(12) 4_556 2_545
S2 Nb Nb 89.334(12) . 2_545
S1 Nb Nb 132.40(3) 4_556 2_545
S1 Nb Nb 132.40(3) . 2_545
S1 Nb Nb 48.45(2) 10_545 2_545
S1 Nb Nb 48.45(2) 7_546 2_545
S2 Nb Nb 89.334(12) 4_556 3_665
S2 Nb Nb 89.334(12) . 3_665
S1 Nb Nb 48.45(2) 4_556 3_665
S1 Nb Nb 48.45(2) . 3_665
S1 Nb Nb 132.40(3) 10_545 3_665
S1 Nb Nb 132.40(3) 7_546 3_665
Nb Nb Nb 178.31(3) 2_545 3_665
S2 Nb Nb 132.60(3) 4_556 2_655
S2 Nb Nb 132.60(3) . 2_655
S1 Nb Nb 48.45(2) 4_556 2_655
S1 Nb Nb 48.45(2) . 2_655
S1 Nb Nb 91.29(2) 10_545 2_655
S1 Nb Nb 91.29(2) 7_546 2_655
Nb Nb Nb 121.69(3) 2_545 2_655
Nb Nb Nb 60.0 3_665 2_655
S2 Nb Nb 132.60(3) 4_556 3_655
S2 Nb Nb 132.60(3) . 3_655
S1 Nb Nb 91.29(2) 4_556 3_655
S1 Nb Nb 91.29(2) . 3_655
S1 Nb Nb 48.45(2) 10_545 3_655
S1 Nb Nb 48.45(2) 7_546 3_655
Nb Nb Nb 60.0 2_545 3_655
Nb Nb Nb 121.69(3) 3_665 3_655
Nb Nb Nb 61.69(3) 2_655 3_655
S2 Nb Nb 46.94(3) 4_556 3
S2 Nb Nb 46.94(3) . 3
S1 Nb Nb 131.11(3) 4_556 3
S1 Nb Nb 131.12(3) . 3
S1 Nb Nb 89.354(12) 10_545 3
S1 Nb Nb 89.354(12) 7_546 3
Nb Nb Nb 59.156(15) 2_545 3
Nb Nb Nb 119.156(15) 3_665 3
Nb Nb Nb 179.156(15) 2_655 3
Nb Nb Nb 119.155(15) 3_655 3
S2 Nb Nb 46.94(3) 4_556 2
S2 Nb Nb 46.94(3) . 2
S1 Nb Nb 89.353(12) 4_556 2
S1 Nb Nb 89.353(12) . 2
S1 Nb Nb 131.12(3) 10_545 2
S1 Nb Nb 131.12(3) 7_546 2
Nb Nb Nb 119.156(15) 2_545 2
Nb Nb Nb 59.156(15) 3_665 2
Nb Nb Nb 119.156(15) 2_655 2
Nb Nb Nb 179.156(15) 3_655 2
Nb Nb Nb 60.0 3 2
Nb S1 Nb 83.10(5) 2_655 3_665
Nb S1 Nb 83.10(5) 2_655 .
Nb S1 Nb 83.10(5) 3_665 .
Nb S1 Ag 127.1(2) 2_655 .
Nb S1 Ag 136.75(9) 3_665 .
Nb S1 Ag 125.7(3) . .
Nb S1 Ag 136.75(9) 2_655 3_665
Nb S1 Ag 125.7(3) 3_665 3_665
Nb S1 Ag 127.1(2) . 3_665
Ag S1 Ag 11.8(2) . 3_665
Nb S1 Ag 125.7(3) 2_655 2_655
Nb S1 Ag 127.1(2) 3_665 2_655
Nb S1 Ag 136.75(9) . 2_655
Ag S1 Ag 11.8(2) . 2_655
Ag S1 Ag 11.8(2) 3_665 2_655
Nb S2 Nb 86.12(5) . 2
Nb S2 Nb 86.12(5) . 3
Nb S2 Nb 86.12(5) 2 3
Nb S2 Te 127.97(4) . .
Nb S2 Te 127.97(4) 2 .
Nb S2 Te 127.97(4) 3 .

loop_
_geom_bond_atom_site_label_1
_geom_bond_atom_site_label_2
_geom_bond_distance
_geom_bond_site_symmetry_2
Te S2 2.599(2) .
Te S2 2.599(2) 4
Te Ag 3.066(5) 9_665
Te Ag 3.066(5) 3_665
Te Ag 3.066(5) 8_455
Te Ag 3.066(5) 2_545
Te Ag 3.066(5) 1_455
Te Ag 3.066(5) 7_545
Te Ag 3.281(13) 3
Te Ag 3.281(13) 9
Te Ag 3.281(13) 7
Te Ag 3.281(13) 2
Ag Ag 0.522(9) 2_655
Ag Ag 0.522(9) 3_665
Ag S1 2.5422(19) .
Ag S1 2.5422(19) 4
Ag Ag 2.75(2) 8
Ag Te 3.066(5) 1_655
Ag Ag 3.089(3) 7_655
Ag Ag 3.089(3) 7_545
Ag Ag 3.268(13) 9_665
Ag Ag 3.268(13) 9_655
Ag Ag 3.37(3) 9_765
Nb S2 2.4591(13) 4_556
Nb S2 2.4591(13) .
Nb S1 2.4685(12) 4_556
Nb S1 2.4685(12) .
Nb S1 2.4685(12) 10_545
Nb S1 2.4685(12) 7_546
Nb Nb 3.2746(7) 2_545
Nb Nb 3.2746(7) 3_665
Nb Nb 3.2747(7) 2_655
Nb Nb 3.2747(7) 3_655
Nb Nb 3.3579(11) 3
Nb Nb 3.3579(11) 2
S1 Nb 2.4685(12) 2_655
S1 Nb 2.4685(12) 3_665
S1 Ag 2.5422(19) 3_665
S1 Ag 2.5422(19) 2_655
S2 Nb 2.4591(13) 2
S2 Nb 2.4591(13) 3
